data_4064548
loop_
_publ_author_name
'Frazier, Kevin A.'
'Froese, Robert D.'
'He, Yiyong'
'Klosin, Jerzy'
'Theriault, Curt N.'
'Vosejpka, Paul C.'
'Zhou, Zhe'
'Abboud, Khalil A.'

_publ_section_title
;
 Pyridylamido Hafnium and Zirconium Complexes: Synthesis, Dynamic
 Behavior, and Ethylene/1-Octene and Propylene Polymerization Reactions
;
_journal_issue 12
_journal_name_full Organometallics
_journal_page_first 3318
_journal_paper_doi 10.1021/om200167h
_journal_volume 30
_journal_year 2011
_chemical_formula_sum 'C39 H44 N2 Zr'
_chemical_formula_weight 631.98
_chemical_name_systematic ?
_space_group_IT_number 15
_symmetry_cell_setting monoclinic
_symmetry_space_group_name_Hall '-C 2yc'
_symmetry_space_group_name_H-M 'C 1 2/c 1'
_atom_sites_solution_hydrogens geom
_atom_sites_solution_primary direct
_atom_sites_solution_secondary difmap
_audit_creation_method SHELXL-97
_audit_update_record
; 
2008-04-17 # Formatted by publCIF 
;
_cell_angle_alpha 90.00
_cell_angle_beta 106.067(1)
_cell_angle_gamma 90.00
_cell_formula_units_Z 8
_cell_length_a 41.407(2)
_cell_length_b 9.6765(6)
_cell_length_c 17.225(1)
_cell_measurement_reflns_used 69
_cell_measurement_temperature 173(2)
_cell_measurement_theta_max 28.0
_cell_measurement_theta_min 2.0
_cell_volume 6632.0(6)
_computing_cell_refinement 'Bruker SMART v5.624 & SAINT 6.36a (Bruker 1998)'
_computing_data_collection 'Bruker SMART v5.624 (Bruker 1998)'
_computing_data_reduction 'Bruker SHELXTL v6.14 (Bruker 2000)'
_computing_molecular_graphics 'Bruker SHELXTL v6.14'
_computing_publication_material 'Bruker SHELXTL v6.14'
_computing_structure_refinement 'Bruker SHELXTL v6.14'
_computing_structure_solution 'Bruker SHELXTL v6.14'
_diffrn_ambient_temperature 173(2)
_diffrn_measured_fraction_theta_full 0.996
_diffrn_measured_fraction_theta_max 0.996
_diffrn_measurement_device_type 'SMART CCD area detector'
_diffrn_measurement_method '\\w scans'
_diffrn_radiation_monochromator graphite
_diffrn_radiation_source 'fine-focus sealed tube'
_diffrn_radiation_type MoK\\a
_diffrn_radiation_wavelength 0.71073
_diffrn_reflns_av_R_equivalents 0.0589
_diffrn_reflns_av_sigmaI/netI 0.0678
_diffrn_reflns_limit_h_max 51
_diffrn_reflns_limit_h_min -53
_diffrn_reflns_limit_k_max 12
_diffrn_reflns_limit_k_min -12
_diffrn_reflns_limit_l_max 17
_diffrn_reflns_limit_l_min -22
_diffrn_reflns_number 21193
_diffrn_reflns_theta_full 27.50
_diffrn_reflns_theta_max 27.50
_diffrn_reflns_theta_min 2.05
_diffrn_standards_decay_% 1
_diffrn_standards_number 0
_exptl_absorpt_coefficient_mu 0.360
_exptl_absorpt_correction_T_max 0.9718
_exptl_absorpt_correction_T_min 0.9513
_exptl_absorpt_correction_type integration
_exptl_absorpt_process_details 'based on measured indexed crystal faces, Bruker SHELXTL  v6.12 (Bruker 1998)'
_exptl_crystal_colour colorless
_exptl_crystal_density_diffrn 1.266
_exptl_crystal_density_meas 0
_exptl_crystal_density_method 'not measured'
_exptl_crystal_description plates
_exptl_crystal_F_000 2656
_exptl_crystal_size_max 0.14
_exptl_crystal_size_mid 0.11
_exptl_crystal_size_min 0.08
_refine_diff_density_max 0.328
_refine_diff_density_min -0.356
_refine_diff_density_rms 0.056
_refine_ls_extinction_method none
_refine_ls_goodness_of_fit_ref 0.924
_refine_ls_hydrogen_treatment constr
_refine_ls_matrix_type full
_refine_ls_number_parameters 379
_refine_ls_number_reflns 7605
_refine_ls_number_restraints 0
_refine_ls_restrained_S_all 0.924
_refine_ls_R_factor_all 0.0657
_refine_ls_R_factor_gt 0.0370
_refine_ls_shift/su_max 0.001
_refine_ls_shift/su_mean 0.000
_refine_ls_structure_factor_coef Fsqd
_refine_ls_weighting_details 'calc w=1/[\s^2^(Fo^2^)+(0.0439P)^2^] where P=(Fo^2^+2Fc^2^)/3'
_refine_ls_weighting_scheme calc
_refine_ls_wR_factor_gt 0.0854
_refine_ls_wR_factor_ref 0.0932
_reflns_number_gt 5024
_reflns_number_total 7605
_reflns_threshold_expression I>2\\s(I)
_cod_data_source_file om200167h_si_002.cif
_cod_data_source_block 3
_cod_depositor_comments
;
The following automatic conversions were performed:

'_symmetry_cell_setting' value 'Monoclinic' changed to 'monoclinic'
according to /home/saulius/struct/CIF-dictionaries/cif_core.dic
dictionary named 'cif_core.dic' version 2.4.1 from 2010-06-29.

Automatic conversion script
Id: cif_fix_values 1715 2011-07-08 13:25:40Z adriana 
;
_cod_original_cell_volume 6632.0(7)
_cod_original_sg_symbol_H-M C2/c
_cod_database_code 4064548

loop_
_symmetry_equiv_pos_as_xyz
'x, y, z'
'-x, y, -z+1/2'
'x+1/2, y+1/2, z'
'-x+1/2, y+1/2, -z+1/2'
'-x, -y, -z'
'x, -y, z-1/2'
'-x+1/2, -y+1/2, -z'
'x+1/2, -y+1/2, z-1/2'

loop_
_atom_site_label
_atom_site_type_symbol
_atom_site_fract_x
_atom_site_fract_y
_atom_site_fract_z
_atom_site_U_iso_or_equiv
_atom_site_adp_type
_atom_site_occupancy
_atom_site_symmetry_multiplicity
_atom_site_calc_flag
_atom_site_refinement_flags
Zr1 Zr 0.084202(5) 0.33465(2) 0.334035(15) 0.03006(8) Uani 1 1 d .
N1 N 0.09018(4) 0.56317(18) 0.29979(11) 0.0258(4) Uani 1 1 d .
N2 N 0.12522(4) 0.34818(17) 0.28556(11) 0.0242(4) Uani 1 1 d .
C1 C 0.01413(6) 0.4033(3) 0.37256(16) 0.0387(6) Uani 1 1 d .
H1A H 0.0134 0.3055 0.3764 0.046 Uiso 1 1 calc R
C2 C -0.00996(6) 0.4802(3) 0.39294(16) 0.0432(7) Uani 1 1 d .
H2A H -0.0279 0.4352 0.4073 0.052 Uiso 1 1 calc R
C3 C -0.03149(7) 0.7033(3) 0.42262(17) 0.0481(7) Uani 1 1 d .
H3A H -0.0487 0.6570 0.4391 0.058 Uiso 1 1 calc R
C4 C -0.02935(7) 0.8421(3) 0.42801(17) 0.0536(8) Uani 1 1 d .
H4A H -0.0450 0.8927 0.4480 0.064 Uiso 1 1 calc R
C5 C -0.00417(7) 0.9117(3) 0.40437(15) 0.0455(7) Uani 1 1 d .
H5A H -0.0026 1.0095 0.4089 0.055 Uiso 1 1 calc R
C6 C 0.01840(6) 0.8399(2) 0.37447(14) 0.0370(6) Uani 1 1 d .
H6A H 0.0354 0.8893 0.3588 0.044 Uiso 1 1 calc R
C7 C 0.06880(6) 0.7904(2) 0.27095(16) 0.0381(6) Uani 1 1 d .
H7A H 0.0519 0.8575 0.2697 0.046 Uiso 1 1 calc R
C8 C 0.09538(6) 0.8228(2) 0.24006(17) 0.0447(7) Uani 1 1 d .
H8A H 0.0970 0.9127 0.2193 0.054 Uiso 1 1 calc R
C9 C 0.11928(6) 0.7252(2) 0.23949(16) 0.0400(6) Uani 1 1 d .
H9A H 0.1381 0.7467 0.2202 0.048 Uiso 1 1 calc R
C10 C 0.17674(7) 0.5529(3) 0.39826(16) 0.0407(6) Uani 1 1 d .
H10A H 0.1572 0.5522 0.4169 0.049 Uiso 1 1 calc R
C11 C 0.20692(8) 0.5931(3) 0.45001(17) 0.0542(8) Uani 1 1 d .
H11A H 0.2080 0.6216 0.5035 0.065 Uiso 1 1 calc R
C12 C 0.23543(7) 0.5918(3) 0.4241(2) 0.0596(9) Uani 1 1 d .
H12A H 0.2564 0.6193 0.4595 0.071 Uiso 1 1 calc R
C13 C 0.23348(6) 0.5503(3) 0.34667(19) 0.0493(7) Uani 1 1 d .
H13A H 0.2534 0.5484 0.3296 0.059 Uiso 1 1 calc R
C14 C 0.13917(5) 0.4786(2) 0.26467(14) 0.0256(5) Uani 1 1 d .
H14A H 0.1407 0.4711 0.2079 0.031 Uiso 1 1 calc R
C15 C 0.17645(6) 0.0343(2) 0.27211(17) 0.0384(6) Uani 1 1 d .
H15A H 0.1922 -0.0258 0.3065 0.046 Uiso 1 1 calc R
C16 C 0.16783(6) 0.0122(3) 0.19046(18) 0.0447(7) Uani 1 1 d .
H16A H 0.1781 -0.0604 0.1687 0.054 Uiso 1 1 calc R
C17 C 0.14419(6) 0.0956(3) 0.13999(16) 0.0391(6) Uani 1 1 d .
H17A H 0.1380 0.0786 0.0835 0.047 Uiso 1 1 calc R
C18 C 0.20271(6) 0.4697(3) 0.20694(17) 0.0416(7) Uani 1 1 d .
H18A H 0.1813 0.4176 0.1839 0.050 Uiso 1 1 calc R
C19 C 0.17389(6) 0.1598(3) 0.39716(15) 0.0354(6) Uani 1 1 d .
H19A H 0.1613 0.2396 0.4114 0.042 Uiso 1 1 calc R
C20 C 0.10195(6) 0.2856(3) 0.11032(15) 0.0387(6) Uani 1 1 d .
H20A H 0.0934 0.3576 0.1414 0.046 Uiso 1 1 calc R
C21 C 0.20178(9) 0.5939(3) 0.15318(19) 0.0750(10) Uani 1 1 d .
H21A H 0.1831 0.6544 0.1558 0.113 Uiso 1 1 calc R
H21B H 0.1986 0.5631 0.0974 0.113 Uiso 1 1 calc R
H21C H 0.2230 0.6447 0.1715 0.113 Uiso 1 1 calc R
C22 C 0.23136(9) 0.3722(4) 0.2051(2) 0.0846(12) Uani 1 1 d .
H22A H 0.2300 0.3486 0.1490 0.127 Uiso 1 1 calc R
H22B H 0.2296 0.2878 0.2351 0.127 Uiso 1 1 calc R
H22C H 0.2529 0.4176 0.2300 0.127 Uiso 1 1 calc R
C23 C 0.21144(6) 0.1908(3) 0.42857(17) 0.0496(7) Uani 1 1 d .
H23A H 0.2167 0.2742 0.4022 0.074 Uiso 1 1 calc R
H23B H 0.2243 0.1126 0.4166 0.074 Uiso 1 1 calc R
H23C H 0.2174 0.2056 0.4871 0.074 Uiso 1 1 calc R
C24 C 0.16526(7) 0.0298(3) 0.43900(17) 0.0519(8) Uani 1 1 d .
H24A H 0.1412 0.0101 0.4183 0.078 Uiso 1 1 calc R
H24B H 0.1709 0.0456 0.4974 0.078 Uiso 1 1 calc R
H24C H 0.1782 -0.0489 0.4279 0.078 Uiso 1 1 calc R
C25 C 0.11466(8) 0.3595(3) 0.04556(17) 0.0613(9) Uani 1 1 d .
H25A H 0.1334 0.4203 0.0717 0.092 Uiso 1 1 calc R
H25B H 0.0964 0.4145 0.0109 0.092 Uiso 1 1 calc R
H25C H 0.1222 0.2907 0.0127 0.092 Uiso 1 1 calc R
C26 C 0.07246(7) 0.1921(3) 0.06886(18) 0.0547(8) Uani 1 1 d .
H26A H 0.0638 0.1466 0.1098 0.082 Uiso 1 1 calc R
H26B H 0.0801 0.1220 0.0368 0.082 Uiso 1 1 calc R
H26C H 0.0546 0.2477 0.0334 0.082 Uiso 1 1 calc R
C27 C 0.10286(7) 0.2660(3) 0.46319(18) 0.0629(9) Uani 1 1 d .
H27A H 0.0983 0.1672 0.4669 0.094 Uiso 1 1 calc R
H27B H 0.0913 0.3183 0.4962 0.094 Uiso 1 1 calc R
H27C H 0.1271 0.2826 0.4829 0.094 Uiso 1 1 calc R
C28 C 0.05262(6) 0.1599(2) 0.2665(2) 0.0513(8) Uani 1 1 d .
H28A H 0.0565 0.0767 0.3002 0.077 Uiso 1 1 calc R
H28B H 0.0588 0.1416 0.2165 0.077 Uiso 1 1 calc R
H28C H 0.0288 0.1854 0.2533 0.077 Uiso 1 1 calc R
C29 C -0.00855(6) 0.6250(3) 0.39284(15) 0.0355(6) Uani 1 1 d .
C30 C 0.01703(6) 0.6939(2) 0.36642(14) 0.0298(5) Uani 1 1 d .
C31 C 0.04044(5) 0.6086(2) 0.33959(13) 0.0271(5) Uani 1 1 d .
C32 C 0.04005(6) 0.4654(2) 0.34597(14) 0.0320(6) Uani 1 1 d .
C33 C 0.06658(5) 0.6613(2) 0.30364(14) 0.0279(5) Uani 1 1 d .
C34 C 0.11524(5) 0.5941(2) 0.26793(14) 0.0280(5) Uani 1 1 d .
C35 C 0.17422(5) 0.5134(2) 0.31908(14) 0.0291(5) Uani 1 1 d .
C36 C 0.20309(6) 0.5109(2) 0.29209(15) 0.0347(6) Uani 1 1 d .
C37 C 0.16285(5) 0.1423(2) 0.30651(15) 0.0291(5) Uani 1 1 d .
C38 C 0.13903(5) 0.2299(2) 0.25420(14) 0.0250(5) Uani 1 1 d .
C39 C 0.12916(6) 0.2039(2) 0.16977(15) 0.0300(5) Uani 1 1 d .

loop_
_atom_site_aniso_label
_atom_site_aniso_U_11
_atom_site_aniso_U_22
_atom_site_aniso_U_33
_atom_site_aniso_U_23
_atom_site_aniso_U_13
_atom_site_aniso_U_12
Zr1 0.03053(13) 0.02208(12) 0.04276(16) 0.00382(11) 0.01879(10) 0.00230(10)
N1 0.0256(10) 0.0232(10) 0.0297(11) -0.0001(8) 0.0094(9) 0.0011(8)
N2 0.0251(9) 0.0191(9) 0.0297(11) -0.0003(8) 0.0099(8) -0.0007(7)
C1 0.0405(14) 0.0315(14) 0.0501(17) 0.0022(12) 0.0227(13) 0.0008(11)
C2 0.0390(15) 0.0467(17) 0.0510(18) 0.0101(13) 0.0245(13) 0.0029(12)
C3 0.0492(16) 0.0559(19) 0.0473(18) 0.0107(14) 0.0268(14) 0.0201(13)
C4 0.0619(19) 0.061(2) 0.0459(18) 0.0045(15) 0.0281(15) 0.0299(16)
C5 0.0599(18) 0.0390(15) 0.0377(16) -0.0005(13) 0.0136(14) 0.0227(13)
C6 0.0457(14) 0.0346(13) 0.0308(14) 0.0038(12) 0.0108(12) 0.0094(12)
C7 0.0409(14) 0.0273(13) 0.0505(17) 0.0025(12) 0.0202(13) 0.0074(10)
C8 0.0518(16) 0.0247(13) 0.065(2) 0.0108(13) 0.0290(15) 0.0041(12)
C9 0.0398(14) 0.0294(13) 0.0577(18) 0.0071(12) 0.0250(14) -0.0009(11)
C10 0.0453(15) 0.0399(15) 0.0370(16) -0.0029(12) 0.0117(13) -0.0087(12)
C11 0.069(2) 0.0519(18) 0.0350(17) -0.0007(14) 0.0027(16) -0.0180(16)
C12 0.0461(18) 0.0517(19) 0.063(2) 0.0094(17) -0.0147(16) -0.0175(15)
C13 0.0303(14) 0.0449(17) 0.068(2) 0.0082(15) 0.0057(14) -0.0074(12)
C14 0.0267(12) 0.0223(12) 0.0296(13) 0.0009(10) 0.0107(10) -0.0006(9)
C15 0.0324(13) 0.0319(14) 0.0553(19) 0.0085(12) 0.0193(13) 0.0100(11)
C16 0.0495(16) 0.0340(14) 0.060(2) -0.0074(13) 0.0307(15) 0.0078(12)
C17 0.0467(15) 0.0380(15) 0.0365(16) -0.0087(12) 0.0182(13) 0.0014(12)
C18 0.0319(13) 0.0421(16) 0.0571(19) -0.0005(13) 0.0225(13) 0.0004(11)
C19 0.0322(12) 0.0382(14) 0.0364(15) 0.0087(12) 0.0104(11) 0.0066(11)
C20 0.0452(15) 0.0358(14) 0.0313(15) -0.0039(11) 0.0042(12) 0.0037(12)
C21 0.121(3) 0.055(2) 0.057(2) 0.0060(17) 0.037(2) 0.004(2)
C22 0.082(2) 0.102(3) 0.082(3) 0.011(2) 0.043(2) 0.046(2)
C23 0.0357(15) 0.0599(19) 0.0478(18) 0.0122(14) 0.0025(13) 0.0020(13)
C24 0.0524(17) 0.0562(19) 0.0510(19) 0.0197(15) 0.0211(15) 0.0044(14)
C25 0.075(2) 0.062(2) 0.0425(18) 0.0113(15) 0.0096(16) -0.0007(16)
C26 0.0519(17) 0.0522(18) 0.0496(19) -0.0113(14) -0.0031(15) -0.0033(14)
C27 0.065(2) 0.076(2) 0.062(2) 0.0257(17) 0.0408(17) 0.0330(17)
C28 0.0446(15) 0.0262(13) 0.093(2) -0.0112(14) 0.0354(16) -0.0030(12)
C29 0.0343(13) 0.0406(15) 0.0337(15) 0.0061(11) 0.0131(11) 0.0115(11)
C30 0.0314(12) 0.0338(13) 0.0232(13) 0.0016(10) 0.0059(10) 0.0090(10)
C31 0.0267(12) 0.0289(12) 0.0257(13) -0.0005(10) 0.0074(10) 0.0019(9)
C32 0.0346(13) 0.0293(13) 0.0347(15) 0.0026(10) 0.0142(11) 0.0010(10)
C33 0.0281(11) 0.0241(11) 0.0305(13) -0.0005(10) 0.0067(10) 0.0028(10)
C34 0.0275(12) 0.0257(12) 0.0310(14) -0.0022(10) 0.0085(11) -0.0006(9)
C35 0.0287(12) 0.0248(12) 0.0333(14) 0.0029(10) 0.0081(11) -0.0022(10)
C36 0.0286(13) 0.0281(13) 0.0471(17) 0.0066(11) 0.0099(12) -0.0019(10)
C37 0.0266(12) 0.0270(13) 0.0376(14) 0.0050(10) 0.0151(11) 0.0005(9)
C38 0.0207(11) 0.0206(11) 0.0364(14) 0.0013(10) 0.0122(10) -0.0011(9)
C39 0.0322(12) 0.0253(12) 0.0336(14) -0.0012(10) 0.0109(11) -0.0014(9)

loop_
_atom_type_symbol
_atom_type_description
_atom_type_scat_dispersion_real
_atom_type_scat_dispersion_imag
_atom_type_scat_source
C C 0.0033 0.0016 'International Tables Vol C Tables 4.2.6.8 and 6.1.1.4'
H H 0.0000 0.0000 'International Tables Vol C Tables 4.2.6.8 and 6.1.1.4'
N N 0.0061 0.0033 'International Tables Vol C Tables 4.2.6.8 and 6.1.1.4'
Zr Zr -2.9673 0.5597 'International Tables Vol C Tables 4.2.6.8 and 6.1.1.4'

loop_
_geom_angle_atom_site_label_1
_geom_angle_atom_site_label_2
_geom_angle_atom_site_label_3
_geom_angle
N2 Zr1 C27 108.62(9)
N2 Zr1 C28 105.04(8)
C27 Zr1 C28 106.33(12)
N2 Zr1 C32 139.54(7)
C27 Zr1 C32 98.02(9)
C28 Zr1 C32 95.62(9)
N2 Zr1 N1 71.55(6)
C27 Zr1 N1 120.17(10)
C28 Zr1 N1 132.17(9)
C32 Zr1 N1 68.80(7)
C34 N1 C33 120.50(19)
C34 N1 Zr1 117.90(14)
C33 N1 Zr1 121.21(14)
C38 N2 C14 111.32(16)
C38 N2 Zr1 123.15(13)
C14 N2 Zr1 124.55(13)
C2 C1 C32 121.7(2)
C2 C1 H1A 119.1
C32 C1 H1A 119.1
C1 C2 C29 120.7(2)
C1 C2 H2A 119.7
C29 C2 H2A 119.7
C4 C3 C29 121.3(3)
C4 C3 H3A 119.3
C29 C3 H3A 119.3
C3 C4 C5 120.1(2)
C3 C4 H4A 119.9
C5 C4 H4A 119.9
C6 C5 C4 120.4(3)
C6 C5 H5A 119.8
C4 C5 H5A 119.8
C5 C6 C30 121.8(2)
C5 C6 H6A 119.1
C30 C6 H6A 119.1
C33 C7 C8 120.7(2)
C33 C7 H7A 119.7
C8 C7 H7A 119.7
C9 C8 C7 119.9(2)
C9 C8 H8A 120.0
C7 C8 H8A 120.0
C8 C9 C34 118.1(2)
C8 C9 H9A 121.0
C34 C9 H9A 121.0
C11 C10 C35 121.4(3)
C11 C10 H10A 119.3
C35 C10 H10A 119.3
C12 C11 C10 119.7(3)
C12 C11 H11A 120.1
C10 C11 H11A 120.1
C11 C12 C13 119.6(3)
C11 C12 H12A 120.2
C13 C12 H12A 120.2
C12 C13 C36 122.2(3)
C12 C13 H13A 118.9
C36 C13 H13A 118.9
N2 C14 C34 108.66(17)
N2 C14 C35 114.08(17)
C34 C14 C35 109.66(18)
N2 C14 H14A 108.1
C34 C14 H14A 108.1
C35 C14 H14A 108.1
C16 C15 C37 122.2(2)
C16 C15 H15A 118.9
C37 C15 H15A 118.9
C15 C16 C17 119.7(2)
C15 C16 H16A 120.2
C17 C16 H16A 120.2
C16 C17 C39 121.5(2)
C16 C17 H17A 119.2
C39 C17 H17A 119.2
C21 C18 C36 112.1(2)
C21 C18 C22 111.6(2)
C36 C18 C22 112.5(2)
C21 C18 H18A 106.7
C36 C18 H18A 106.7
C22 C18 H18A 106.7
C37 C19 C23 112.1(2)
C37 C19 C24 110.4(2)
C23 C19 C24 109.9(2)
C37 C19 H19A 108.1
C23 C19 H19A 108.1
C24 C19 H19A 108.1
C39 C20 C26 110.7(2)
C39 C20 C25 113.1(2)
C26 C20 C25 109.0(2)
C39 C20 H20A 107.9
C26 C20 H20A 107.9
C25 C20 H20A 107.9
C18 C21 H21A 109.5
C18 C21 H21B 109.5
H21A C21 H21B 109.5
C18 C21 H21C 109.5
H21A C21 H21C 109.5
H21B C21 H21C 109.5
C18 C22 H22A 109.5
C18 C22 H22B 109.5
H22A C22 H22B 109.5
C18 C22 H22C 109.5
H22A C22 H22C 109.5
H22B C22 H22C 109.5
C19 C23 H23A 109.5
C19 C23 H23B 109.5
H23A C23 H23B 109.5
C19 C23 H23C 109.5
H23A C23 H23C 109.5
H23B C23 H23C 109.5
C19 C24 H24A 109.5
C19 C24 H24B 109.5
H24A C24 H24B 109.5
C19 C24 H24C 109.5
H24A C24 H24C 109.5
H24B C24 H24C 109.5
C20 C25 H25A 109.5
C20 C25 H25B 109.5
H25A C25 H25B 109.5
C20 C25 H25C 109.5
H25A C25 H25C 109.5
H25B C25 H25C 109.5
C20 C26 H26A 109.5
C20 C26 H26B 109.5
H26A C26 H26B 109.5
C20 C26 H26C 109.5
H26A C26 H26C 109.5
H26B C26 H26C 109.5
Zr1 C27 H27A 109.5
Zr1 C27 H27B 109.5
H27A C27 H27B 109.5
Zr1 C27 H27C 109.5
H27A C27 H27C 109.5
H27B C27 H27C 109.5
Zr1 C28 H28A 109.5
Zr1 C28 H28B 109.5
H28A C28 H28B 109.5
Zr1 C28 H28C 109.5
H28A C28 H28C 109.5
H28B C28 H28C 109.5
C2 C29 C3 120.1(2)
C2 C29 C30 120.1(2)
C3 C29 C30 119.7(2)
C6 C30 C29 116.5(2)
C6 C30 C31 126.0(2)
C29 C30 C31 117.3(2)
C32 C31 C30 121.4(2)
C32 C31 C33 113.73(19)
C30 C31 C33 124.9(2)
C31 C32 C1 118.4(2)
C31 C32 Zr1 121.27(16)
C1 C32 Zr1 119.60(16)
N1 C33 C7 118.4(2)
N1 C33 C31 113.19(19)
C7 C33 C31 128.3(2)
N1 C34 C9 122.3(2)
N1 C34 C14 116.35(19)
C9 C34 C14 121.4(2)
C10 C35 C36 119.4(2)
C10 C35 C14 117.5(2)
C36 C35 C14 123.1(2)
C35 C36 C13 117.7(2)
C35 C36 C18 123.1(2)
C13 C36 C18 119.2(2)
C15 C37 C38 118.0(2)
C15 C37 C19 118.8(2)
C38 C37 C19 123.2(2)
C37 C38 C39 119.8(2)
C37 C38 N2 120.8(2)
C39 C38 N2 119.37(19)
C17 C39 C38 118.8(2)
C17 C39 C20 118.0(2)
C38 C39 C20 123.2(2)

loop_
_geom_bond_atom_site_label_1
_geom_bond_atom_site_label_2
_geom_bond_distance
Zr1 N2 2.0937(17)
Zr1 C27 2.244(3)
Zr1 C28 2.254(3)
Zr1 C32 2.279(2)
Zr1 N1 2.3194(18)
N1 C34 1.335(3)
N1 C33 1.377(3)
N2 C38 1.449(3)
N2 C14 1.474(3)
C1 C2 1.366(3)
C1 C32 1.412(3)
C1 H1A 0.9500
C2 C29 1.402(3)
C2 H2A 0.9500
C3 C4 1.348(4)
C3 C29 1.418(3)
C3 H3A 0.9500
C4 C5 1.393(4)
C4 H4A 0.9500
C5 C6 1.374(3)
C5 H5A 0.9500
C6 C30 1.419(3)
C6 H6A 0.9500
C7 C33 1.384(3)
C7 C8 1.385(3)
C7 H7A 0.9500
C8 C9 1.370(3)
C8 H8A 0.9500
C9 C34 1.387(3)
C9 H9A 0.9500
C10 C11 1.375(4)
C10 C35 1.392(3)
C10 H10A 0.9500
C11 C12 1.373(4)
C11 H11A 0.9500
C12 C13 1.373(4)
C12 H12A 0.9500
C13 C36 1.399(3)
C13 H13A 0.9500
C14 C34 1.505(3)
C14 C35 1.531(3)
C14 H14A 1.0000
C15 C16 1.369(4)
C15 C37 1.394(3)
C15 H15A 0.9500
C16 C17 1.376(4)
C16 H16A 0.9500
C17 C39 1.388(3)
C17 H17A 0.9500
C18 C21 1.511(4)
C18 C36 1.516(4)
C18 C22 1.523(4)
C18 H18A 1.0000
C19 C37 1.510(3)
C19 C23 1.528(3)
C19 C24 1.540(3)
C19 H19A 1.0000
C20 C39 1.518(3)
C20 C26 1.529(3)
C20 C25 1.535(4)
C20 H20A 1.0000
C21 H21A 0.9800
C21 H21B 0.9800
C21 H21C 0.9800
C22 H22A 0.9800
C22 H22B 0.9800
C22 H22C 0.9800
C23 H23A 0.9800
C23 H23B 0.9800
C23 H23C 0.9800
C24 H24A 0.9800
C24 H24B 0.9800
C24 H24C 0.9800
C25 H25A 0.9800
C25 H25B 0.9800
C25 H25C 0.9800
C26 H26A 0.9800
C26 H26B 0.9800
C26 H26C 0.9800
C27 H27A 0.9800
C27 H27B 0.9800
C27 H27C 0.9800
C28 H28A 0.9800
C28 H28B 0.9800
C28 H28C 0.9800
C29 C30 1.428(3)
C30 C31 1.443(3)
C31 C32 1.391(3)
C31 C33 1.479(3)
C35 C36 1.398(3)
C37 C38 1.418(3)
C38 C39 1.420(3)
